data_1524509
loop_
_publ_author_name
'Hauge, S.'

_publ_section_title
;
 The crystal structure of tris(selenourea)sulfate selenourea solvate
 dihydrate
;
_journal_name_full 'Acta Chemica Scandinavica, Series A: (28,1974-)'
_journal_page_first 317
_journal_page_last 322
_journal_volume 33
_journal_year 1979
_chemical_formula_sum 'C4 H20 N8 O6 S Se4'
_chemical_name_systematic '(Se C (N H2)2)3 S O4 (Se C (N H2)2) (H2 O)2'
_space_group_IT_number 2
_symmetry_space_group_name_Hall '-P 1'
_symmetry_space_group_name_H-M 'P -1'
_cell_angle_alpha 90.27
_cell_angle_beta 92.6
_cell_angle_gamma 100.907
_cell_formula_units_Z 2
_cell_length_a 8.8802
_cell_length_b 12.166
_cell_length_c 8.7222
_cell_volume 924.256
_citation_journal_id_ASTM ACAPCT
_cod_data_source_file Hauge_ACAPCT_1979_549.cif
_cod_data_source_block C4H20N8O6S1Se4
_cod_original_cell_volume 924.2564
_cod_original_formula_sum 'C4 H20 N8 O6 S1 Se4'
_cod_database_code 1524509

loop_
_symmetry_equiv_pos_as_xyz
x,y,z
-x,-y,-z

loop_
_atom_site_label
_atom_site_type_symbol
_atom_site_fract_x
_atom_site_fract_y
_atom_site_fract_z
_atom_site_occupancy
_atom_site_U_iso_or_equiv
O7 O-2 0.324 -0.0669 0.1713 0.33 0.0
H13 H+1 0.521 0.854 0.558 1 0.0
N7 N-3 0.45 0.8072 0.5045 1 0.0
O1 O-2 0.6575 0.1204 0.1352 1 0.0
Se2 Se-2 0.15776 0.4091 0.05813 1 0.0
H8 H+1 -0.121 0.223 -0.185 1 0.0
H5 H+1 0.115 0.175 0.095 1 0.0
H12 H+1 0.574 0.382 0.047 1 0.0
H3 H+1 0.108 0.266 0.547 1 0.0
O4 O-2 0.2451 0.1232 0.2807 0.67 0.0
H4 H+1 0.137 0.387 0.502 1 0.0
H7 H+1 -0.087 0.345 -0.168 1 0.0
H19 H+1 0.828 0.917 0.434 1 0.0
H10 H+1 0.347 0.173 -0.223 1 0.0
O3 O-2 0.4127 -0.0087 0.2615 0.67 0.0
N2 N-3 0.0923 0.3307 0.4881 1 0.0
N4 N-3 -0.0659 0.2853 -0.1462 1 0.0
H6 H+1 -0.001 0.118 -0.021 1 0.0
H18 H+1 0.681 0.09 0.079 1 0.0
H14 H+1 0.392 0.832 0.457 1 0.0
O5 O-2 0.1994 -0.0151 0.082 0.67 0.0
O9 O-2 0.0804 -0.0181 0.2017 0.33 0.0
O8 O-2 0.3031 0.1288 0.2213 0.33 0.0
H16 H+1 0.563 0.592 0.617 1 0.0
N8 N-3 0.5464 0.6653 0.6139 1 0.0
H17 H+1 0.587 0.084 0.152 1 0.0
N6 N-3 0.5523 0.3192 0.02 1 0.0
O6 O-2 0.1575 -0.0724 0.336 0.67 0.0
C4 C+4 0.4479 0.6989 0.517 1 0.0
H1 H+1 -0.079 0.158 0.442 1 0.0
C1 C+4 -0.0197 0.3029 0.3848 1 0.0
Se1 Se-1 -0.06934 0.40979 0.24189 1 0.0
H11 H+1 0.592 0.264 0.054 1 0.0
H20 H+1 0.915 0.912 0.356 1 0.0
N3 N-3 0.0539 0.18 0.0162 1 0.0
C3 C+4 0.4508 0.2936 -0.0921 1 0.0
N5 N-3 0.4207 0.1938 -0.1556 1 0.0
H2 H+1 -0.171 0.181 0.312 1 0.0
O10 O-2 0.2592 -0.0127 0.4206 0.33 0.0
Se3 Se-1 0.3423 0.40282 -0.17286 1 0.0
N1 N-3 -0.1017 0.2016 0.3766 1 0.0
S1 S+6 0.25058 0.0083 0.24651 1 0.0
O2 O-2 0.8385 0.8793 0.3767 1 0.0
H9 H+1 0.468 0.141 -0.129 1 0.0
H15 H+1 0.612 0.72 0.668 1 0.0
Se4 Se-2 0.30529 0.59594 0.39984 1 0.0
C2 C+4 0.0339 0.2766 -0.0352 1 0.0
